data_7129492
loop_
_publ_author_name
'Devillard, Marc'
'Cordier, Marie'
'Roisnel, Thierry'
'Dinoi, Chiara'
'Del Rosal, Iker'
'Alcaraz, Gilles'

_publ_section_title
;
 Hydroboration of vinyl halides with mesitylborane: a direct access to
 (mesityl)(alkyl)haloboranes.
;
_journal_issue 10
_journal_name_full 'Chemical communications (Cambridge, England)'
_journal_page_first 1589
_journal_page_last 1592
_journal_paper_doi 10.1039/d1cc06365k
_journal_volume 58
_journal_year 2022
_chemical_compound_source 'synthesis as described'
_chemical_formula_moiety 'C26 H30 B N'
_chemical_formula_sum 'C26 H30 B N'
_chemical_formula_weight 367.32
_space_group_crystal_system monoclinic
_space_group_IT_number 14
_space_group_name_Hall '-P 2yn'
_space_group_name_H-M_alt 'P 1 21/n 1'
_atom_sites_solution_hydrogens geom
_atom_sites_solution_primary dual
_atom_sites_solution_secondary difmap
_audit_update_record
;
2021-11-09 deposited with the CCDC.	2022-01-04 downloaded from the CCDC.
;
_cell_angle_alpha 90
_cell_angle_beta 92.264(3)
_cell_angle_gamma 90
_cell_formula_units_Z 4
_cell_length_a 8.3499(7)
_cell_length_b 20.1352(16)
_cell_length_c 12.4684(9)
_cell_measurement_reflns_used 9922
_cell_measurement_temperature 150
_cell_measurement_theta_max 27.4972
_cell_measurement_theta_min 2.6425
_cell_measurement_wavelength 0.710730
_cell_volume 2094.6(3)
_computing_cell_refinement 'APEX3 (Bruker, 2015)'
_computing_data_collection 'SAINT (Bruker, 2014)'
_computing_data_reduction 'SAINT (Bruker, 2014)'
_computing_molecular_graphics 'PLATON, A.L.Spek, Acta Cryst. 2009, D65, 148-155'
_computing_publication_material 'CRYSCALC (T. Roisnel, local program, 2019)'
_computing_structure_refinement 'SHELXL-2018_3 (Sheldrick, 2018)'
_computing_structure_solution 'SHELXT (G. Sheldrick, 2015)'
_diffrn_ambient_temperature 150
_diffrn_detector '(CMOS) PHOTON 100'
_diffrn_detector_area_resol_mean 10.4167
_diffrn_measured_fraction_theta_full 0.999
_diffrn_measured_fraction_theta_max 0.999
_diffrn_measurement_device_type 'D8 VENTURE Bruker AXS'
_diffrn_measurement_method 'rotation images'
_diffrn_orient_matrix_UB_11 -0.0187395
_diffrn_orient_matrix_UB_12 -0.0418861
_diffrn_orient_matrix_UB_13 -0.0417246
_diffrn_orient_matrix_UB_21 0.1130803
_diffrn_orient_matrix_UB_22 0.0013149
_diffrn_orient_matrix_UB_23 -0.0235069
_diffrn_orient_matrix_UB_31 0.0350291
_diffrn_orient_matrix_UB_32 -0.0266526
_diffrn_orient_matrix_UB_33 0.0644127
_diffrn_radiation_monochromator 'multilayer monochromator'
_diffrn_radiation_probe x-ray
_diffrn_radiation_source 'Incoatec microfocus sealed tube'
_diffrn_radiation_type MoK\a
_diffrn_radiation_wavelength 0.71073
_diffrn_reflns_av_R_equivalents 0.0803
_diffrn_reflns_av_unetI/netI 0.0344
_diffrn_reflns_limit_h_max 10
_diffrn_reflns_limit_h_min -10
_diffrn_reflns_limit_k_max 26
_diffrn_reflns_limit_k_min -26
_diffrn_reflns_limit_l_max 16
_diffrn_reflns_limit_l_min -16
_diffrn_reflns_number 47204
_diffrn_reflns_theta_full 25.242
_diffrn_reflns_theta_max 27.484
_diffrn_reflns_theta_min 2.992
_diffrn_source_current 1.0
_diffrn_source_voltage 50.0
_exptl_absorpt_coefficient_mu 0.066
_exptl_absorpt_correction_T_max 0.991
_exptl_absorpt_correction_T_min 0.889
_exptl_absorpt_correction_type multi-scan
_exptl_absorpt_process_details
;
  [Sheldrick, G.M. (2014). SADABS Bruker AXS Inc., Madison, Wisconsin, USA]
;
_exptl_crystal_colour colourless
_exptl_crystal_density_diffrn 1.165
_exptl_crystal_description prism
_exptl_crystal_F_000 792
_exptl_crystal_size_max 0.170
_exptl_crystal_size_mid 0.150
_exptl_crystal_size_min 0.130
_refine_diff_density_max 0.340
_refine_diff_density_min -0.252
_refine_diff_density_rms 0.051
_refine_ls_extinction_method none
_refine_ls_goodness_of_fit_ref 1.107
_refine_ls_hydrogen_treatment constr
_refine_ls_matrix_type full
_refine_ls_number_parameters 253
_refine_ls_number_reflns 4794
_refine_ls_number_restraints 0
_refine_ls_restrained_S_all 1.107
_refine_ls_R_factor_all 0.0789
_refine_ls_R_factor_gt 0.0617
_refine_ls_shift/su_max 0.000
_refine_ls_shift/su_mean 0.000
_refine_ls_structure_factor_coef Fsqd
_refine_ls_weighting_details 'w=1/[\s^2^(Fo^2^)+(0.0505P)^2^+1.6923P] where P=(Fo^2^+2Fc^2^)/3'
_refine_ls_weighting_scheme calc
_refine_ls_wR_factor_gt 0.1367
_refine_ls_wR_factor_ref 0.1459
_reflns_Friedel_coverage 0.000
_reflns_number_gt 3852
_reflns_number_total 4794
_reflns_threshold_expression >2sigma(I)
_cod_data_source_file d1cc06365k2.cif
_cod_data_source_block MD184
_cod_depositor_comments 'Adding full bibliography for 7129491--7129494.cif.'
_cod_original_sg_symbol_H-M 'P 21/n'
_cod_database_code 7129492

loop_
_space_group_symop_operation_xyz
'x, y, z'
'-x+1/2, y+1/2, -z+1/2'
'-x, -y, -z'
'x-1/2, -y-1/2, z-1/2'

loop_
_atom_site_label
_atom_site_type_symbol
_atom_site_fract_x
_atom_site_fract_y
_atom_site_fract_z
_atom_site_U_iso_or_equiv
_atom_site_adp_type
_atom_site_occupancy
_atom_site_site_symmetry_order
_atom_site_calc_flag
_atom_site_refinement_flags_posn
_atom_site_refinement_flags_adp
_atom_site_refinement_flags_occupancy
_atom_site_disorder_assembly
_atom_site_disorder_group
N1 N 1.05595(16) 0.18118(7) 0.31772(11) 0.0156(3) Uani 1 1 d . . . . .
C1 C 1.1666(2) 0.13429(9) 0.33997(14) 0.0185(4) Uani 1 1 d . . . . .
H1 H 1.145867 0.089771 0.318364 0.022 Uiso 1 1 calc R U . . .
C2 C 1.3095(2) 0.14929(10) 0.39342(16) 0.0249(4) Uani 1 1 d . . . . .
H2 H 1.386950 0.115671 0.408509 0.030 Uiso 1 1 calc R U . . .
C3 C 1.3381(2) 0.21472(11) 0.42493(18) 0.0322(5) Uani 1 1 d . . . . .
H3 H 1.435646 0.225982 0.462412 0.039 Uiso 1 1 calc R U . . .
C4 C 1.2254(2) 0.26314(10) 0.40185(17) 0.0288(4) Uani 1 1 d . . . . .
H4 H 1.244111 0.307877 0.423081 0.035 Uiso 1 1 calc R U . . .
C5 C 1.0835(2) 0.24529(9) 0.34684(14) 0.0189(4) Uani 1 1 d . . . . .
C6 C 0.9488(2) 0.28689(9) 0.31096(14) 0.0200(4) Uani 1 1 d . . . . .
C7 C 0.9413(3) 0.35615(9) 0.31632(16) 0.0275(4) Uani 1 1 d . . . . .
H7 H 1.026232 0.381155 0.349261 0.033 Uiso 1 1 calc R U . . .
C8 C 0.8063(3) 0.38717(10) 0.27218(17) 0.0334(5) Uani 1 1 d . . . . .
H8 H 0.798120 0.434198 0.274506 0.040 Uiso 1 1 calc R U . . .
C9 C 0.6832(3) 0.35015(10) 0.22465(17) 0.0326(5) Uani 1 1 d . . . . .
H9 H 0.591518 0.372159 0.194288 0.039 Uiso 1 1 calc R U . . .
C10 C 0.6917(2) 0.28109(10) 0.22068(15) 0.0259(4) Uani 1 1 d . . . . .
H10 H 0.605655 0.256483 0.188168 0.031 Uiso 1 1 calc R U . . .
C11 C 0.8257(2) 0.24786(9) 0.26416(13) 0.0180(4) Uani 1 1 d . . . . .
C12 C 0.86624(19) 0.13316(8) 0.15276(13) 0.0147(3) Uani 1 1 d . . . . .
C13 C 0.9927(2) 0.13803(8) 0.08001(13) 0.0170(3) Uani 1 1 d . . . . .
C14 C 0.9889(2) 0.10222(9) -0.01593(14) 0.0208(4) Uani 1 1 d . . . . .
H14 H 1.076936 0.105827 -0.061575 0.025 Uiso 1 1 calc R U . . .
C15 C 0.8616(2) 0.06169(9) -0.04691(14) 0.0218(4) Uani 1 1 d . . . . .
C16 C 0.7325(2) 0.06056(9) 0.01869(14) 0.0208(4) Uani 1 1 d . . . . .
H16 H 0.641568 0.034567 -0.002207 0.025 Uiso 1 1 calc R U . . .
C17 C 0.7304(2) 0.09635(9) 0.11508(13) 0.0180(4) Uani 1 1 d . . . . .
C18 C 1.1364(2) 0.18381(10) 0.09636(15) 0.0245(4) Uani 1 1 d . . . . .
H18A H 1.215610 0.162921 0.145693 0.037 Uiso 1 1 calc R U . . .
H18B H 1.101605 0.226068 0.126712 0.037 Uiso 1 1 calc R U . . .
H18C H 1.184699 0.191948 0.027194 0.037 Uiso 1 1 calc R U . . .
C19 C 0.8610(3) 0.02383(10) -0.15120(15) 0.0326(5) Uani 1 1 d . . . . .
H19A H 0.764239 -0.003660 -0.157839 0.049 Uiso 1 1 calc R U . . .
H19B H 0.956031 -0.004666 -0.152338 0.049 Uiso 1 1 calc R U . . .
H19C H 0.862229 0.055211 -0.211248 0.049 Uiso 1 1 calc R U . . .
C20 C 0.5711(2) 0.09550(11) 0.17044(15) 0.0278(4) Uani 1 1 d . . . . .
H20A H 0.484180 0.086149 0.117460 0.042 Uiso 1 1 calc R U . . .
H20B H 0.552989 0.138839 0.203624 0.042 Uiso 1 1 calc R U . . .
H20C H 0.573535 0.060968 0.225867 0.042 Uiso 1 1 calc R U . . .
C21 C 0.7881(2) 0.13023(9) 0.36969(13) 0.0177(3) Uani 1 1 d . . . . .
H21 H 0.669724 0.134214 0.355525 0.021 Uiso 1 1 calc R U . . .
C22 C 0.8238(2) 0.05529(9) 0.37623(15) 0.0221(4) Uani 1 1 d . . . . .
H22A H 0.804217 0.035195 0.304439 0.026 Uiso 1 1 calc R U . . .
H22B H 0.938376 0.048745 0.397085 0.026 Uiso 1 1 calc R U . . .
C23 C 0.7208(3) 0.01982(10) 0.45703(16) 0.0287(4) Uani 1 1 d . . . . .
H23A H 0.606311 0.023738 0.434154 0.034 Uiso 1 1 calc R U . . .
H23B H 0.748891 -0.027944 0.459429 0.034 Uiso 1 1 calc R U . . .
C24 C 0.7475(3) 0.05015(11) 0.56853(15) 0.0303(5) Uani 1 1 d . . . . .
H24A H 0.858025 0.040173 0.595506 0.036 Uiso 1 1 calc R U . . .
H24B H 0.672409 0.029563 0.618224 0.036 Uiso 1 1 calc R U . . .
C25 C 0.7225(3) 0.12538(11) 0.56772(15) 0.0292(4) Uani 1 1 d . . . . .
H25A H 0.753256 0.143576 0.639364 0.035 Uiso 1 1 calc R U . . .
H25B H 0.607464 0.135168 0.553101 0.035 Uiso 1 1 calc R U . . .
C26 C 0.8222(2) 0.15965(10) 0.48222(14) 0.0236(4) Uani 1 1 d . . . . .
H26A H 0.797173 0.207713 0.480889 0.028 Uiso 1 1 calc R U . . .
H26B H 0.937591 0.154583 0.501886 0.028 Uiso 1 1 calc R U . . .
B1 B 0.8727(2) 0.17008(9) 0.27021(15) 0.0152(4) Uani 1 1 d . . . . .

loop_
_atom_site_aniso_label
_atom_site_aniso_U_11
_atom_site_aniso_U_22
_atom_site_aniso_U_33
_atom_site_aniso_U_23
_atom_site_aniso_U_13
_atom_site_aniso_U_12
N1 0.0137(7) 0.0167(7) 0.0165(7) -0.0022(5) 0.0013(5) -0.0017(5)
C1 0.0154(8) 0.0176(8) 0.0229(8) -0.0003(7) 0.0043(7) 0.0007(7)
C2 0.0156(9) 0.0265(10) 0.0323(10) 0.0017(8) -0.0025(7) 0.0024(7)
C3 0.0202(10) 0.0335(11) 0.0420(12) -0.0037(9) -0.0124(9) -0.0053(8)
C4 0.0271(10) 0.0213(9) 0.0371(11) -0.0065(8) -0.0080(8) -0.0045(8)
C5 0.0201(9) 0.0156(8) 0.0209(8) -0.0033(7) 0.0007(7) -0.0024(7)
C6 0.0224(9) 0.0177(9) 0.0198(8) -0.0011(7) 0.0008(7) 0.0018(7)
C7 0.0339(11) 0.0181(9) 0.0305(10) -0.0039(8) 0.0016(8) -0.0001(8)
C8 0.0458(13) 0.0178(9) 0.0368(11) 0.0011(8) 0.0023(9) 0.0087(9)
C9 0.0351(11) 0.0306(11) 0.0320(11) 0.0035(9) -0.0009(9) 0.0166(9)
C10 0.0252(10) 0.0279(10) 0.0244(9) -0.0035(8) -0.0017(7) 0.0068(8)
C11 0.0190(8) 0.0193(8) 0.0160(8) -0.0029(6) 0.0021(6) 0.0036(7)
C12 0.0151(8) 0.0136(8) 0.0154(7) 0.0004(6) -0.0003(6) 0.0019(6)
C13 0.0165(8) 0.0162(8) 0.0182(8) 0.0034(6) 0.0002(6) 0.0028(7)
C14 0.0246(9) 0.0222(9) 0.0160(8) 0.0027(7) 0.0053(7) 0.0077(7)
C15 0.0345(10) 0.0157(8) 0.0147(8) 0.0019(6) -0.0027(7) 0.0074(7)
C16 0.0256(9) 0.0169(8) 0.0192(8) 0.0002(7) -0.0058(7) -0.0029(7)
C17 0.0180(9) 0.0182(8) 0.0176(8) 0.0012(6) -0.0014(6) -0.0002(7)
C18 0.0209(9) 0.0299(10) 0.0232(9) 0.0049(7) 0.0052(7) -0.0040(8)
C19 0.0522(14) 0.0279(10) 0.0176(9) -0.0039(8) -0.0020(9) 0.0079(10)
C20 0.0151(9) 0.0423(12) 0.0257(10) -0.0058(8) -0.0016(7) -0.0062(8)
C21 0.0139(8) 0.0222(9) 0.0169(8) -0.0019(6) 0.0008(6) 0.0008(7)
C22 0.0235(9) 0.0199(9) 0.0231(9) -0.0009(7) 0.0039(7) -0.0021(7)
C23 0.0324(11) 0.0277(10) 0.0260(10) 0.0034(8) 0.0030(8) -0.0050(8)
C24 0.0333(11) 0.0352(11) 0.0223(9) 0.0053(8) 0.0013(8) 0.0010(9)
C25 0.0312(11) 0.0364(11) 0.0200(9) -0.0011(8) 0.0008(8) 0.0077(9)
C26 0.0257(10) 0.0251(9) 0.0200(9) -0.0039(7) 0.0012(7) 0.0037(8)
B1 0.0110(8) 0.0171(9) 0.0174(9) -0.0020(7) -0.0013(7) 0.0015(7)

loop_
_atom_type_symbol
_atom_type_description
_atom_type_scat_dispersion_real
_atom_type_scat_dispersion_imag
_atom_type_scat_source
C C 0.0033 0.0016 'International Tables Vol C Tables 4.2.6.8 and 6.1.1.4'
H H 0.0000 0.0000 'International Tables Vol C Tables 4.2.6.8 and 6.1.1.4'
B B 0.0013 0.0007 'International Tables Vol C Tables 4.2.6.8 and 6.1.1.4'
N N 0.0061 0.0033 'International Tables Vol C Tables 4.2.6.8 and 6.1.1.4'

loop_
_geom_angle_atom_site_label_1
_geom_angle_atom_site_label_2
_geom_angle_atom_site_label_3
_geom_angle
_geom_angle_site_symmetry_1
_geom_angle_site_symmetry_3
_geom_angle_publ_flag
C1 N1 C5 120.34(15) . . ?
C1 N1 B1 127.28(14) . . ?
C5 N1 B1 111.93(14) . . ?
N1 C1 C2 121.46(16) . . ?
N1 C1 H1 119.3 . . ?
C2 C1 H1 119.3 . . ?
C1 C2 C3 118.68(17) . . ?
C1 C2 H2 120.7 . . ?
C3 C2 H2 120.7 . . ?
C4 C3 C2 120.13(17) . . ?
C4 C3 H3 119.9 . . ?
C2 C3 H3 119.9 . . ?
C3 C4 C5 118.76(17) . . ?
C3 C4 H4 120.6 . . ?
C5 C4 H4 120.6 . . ?
N1 C5 C4 120.61(16) . . ?
N1 C5 C6 110.07(15) . . ?
C4 C5 C6 129.31(16) . . ?
C7 C6 C11 123.04(17) . . ?
C7 C6 C5 126.44(17) . . ?
C11 C6 C5 110.46(15) . . ?
C8 C7 C6 117.97(18) . . ?
C8 C7 H7 121.0 . . ?
C6 C7 H7 121.0 . . ?
C7 C8 C9 120.46(18) . . ?
C7 C8 H8 119.8 . . ?
C9 C8 H8 119.8 . . ?
C8 C9 C10 120.97(19) . . ?
C8 C9 H9 119.5 . . ?
C10 C9 H9 119.5 . . ?
C9 C10 C11 120.40(19) . . ?
C9 C10 H10 119.8 . . ?
C11 C10 H10 119.8 . . ?
C10 C11 C6 117.16(17) . . ?
C10 C11 B1 132.29(16) . . ?
C6 C11 B1 110.54(14) . . ?
C17 C12 C13 115.38(15) . . ?
C17 C12 B1 121.96(14) . . ?
C13 C12 B1 122.61(14) . . ?
C14 C13 C12 121.25(16) . . ?
C14 C13 C18 114.75(15) . . ?
C12 C13 C18 123.93(15) . . ?
C15 C14 C13 122.35(16) . . ?
C15 C14 H14 118.8 . . ?
C13 C14 H14 118.8 . . ?
C16 C15 C14 117.02(16) . . ?
C16 C15 C19 121.82(18) . . ?
C14 C15 C19 121.06(18) . . ?
C15 C16 C17 122.46(17) . . ?
C15 C16 H16 118.8 . . ?
C17 C16 H16 118.8 . . ?
C16 C17 C12 121.00(16) . . ?
C16 C17 C20 115.06(15) . . ?
C12 C17 C20 123.84(15) . . ?
C13 C18 H18A 109.5 . . ?
C13 C18 H18B 109.5 . . ?
H18A C18 H18B 109.5 . . ?
C13 C18 H18C 109.5 . . ?
H18A C18 H18C 109.5 . . ?
H18B C18 H18C 109.5 . . ?
C15 C19 H19A 109.5 . . ?
C15 C19 H19B 109.5 . . ?
H19A C19 H19B 109.5 . . ?
C15 C19 H19C 109.5 . . ?
H19A C19 H19C 109.5 . . ?
H19B C19 H19C 109.5 . . ?
C17 C20 H20A 109.5 . . ?
C17 C20 H20B 109.5 . . ?
H20A C20 H20B 109.5 . . ?
C17 C20 H20C 109.5 . . ?
H20A C20 H20C 109.5 . . ?
H20B C20 H20C 109.5 . . ?
C26 C21 C22 107.48(14) . . ?
C26 C21 B1 115.24(14) . . ?
C22 C21 B1 115.23(14) . . ?
C26 C21 H21 106.0 . . ?
C22 C21 H21 106.0 . . ?
B1 C21 H21 106.0 . . ?
C23 C22 C21 112.33(15) . . ?
C23 C22 H22A 109.1 . . ?
C21 C22 H22A 109.1 . . ?
C23 C22 H22B 109.1 . . ?
C21 C22 H22B 109.1 . . ?
H22A C22 H22B 107.9 . . ?
C24 C23 C22 110.34(16) . . ?
C24 C23 H23A 109.6 . . ?
C22 C23 H23A 109.6 . . ?
C24 C23 H23B 109.6 . . ?
C22 C23 H23B 109.6 . . ?
H23A C23 H23B 108.1 . . ?
C23 C24 C25 112.04(16) . . ?
C23 C24 H24A 109.2 . . ?
C25 C24 H24A 109.2 . . ?
C23 C24 H24B 109.2 . . ?
C25 C24 H24B 109.2 . . ?
H24A C24 H24B 107.9 . . ?
C24 C25 C26 111.74(16) . . ?
C24 C25 H25A 109.3 . . ?
C26 C25 H25A 109.3 . . ?
C24 C25 H25B 109.3 . . ?
C26 C25 H25B 109.3 . . ?
H25A C25 H25B 107.9 . . ?
C21 C26 C25 111.86(16) . . ?
C21 C26 H26A 109.2 . . ?
C25 C26 H26A 109.2 . . ?
C21 C26 H26B 109.2 . . ?
C25 C26 H26B 109.2 . . ?
H26A C26 H26B 107.9 . . ?
C11 B1 N1 96.12(13) . . ?
C11 B1 C12 113.46(14) . . ?
N1 B1 C12 112.48(13) . . ?
C11 B1 C21 113.21(14) . . ?
N1 B1 C21 102.45(13) . . ?
C12 B1 C21 116.63(14) . . ?

loop_
_geom_bond_atom_site_label_1
_geom_bond_atom_site_label_2
_geom_bond_distance
_geom_bond_site_symmetry_2
_geom_bond_publ_flag
N1 C1 1.342(2) . ?
N1 C5 1.358(2) . ?
N1 B1 1.634(2) . ?
C1 C2 1.377(2) . ?
C1 H1 0.9500 . ?
C2 C3 1.393(3) . ?
C2 H2 0.9500 . ?
C3 C4 1.378(3) . ?
C3 H3 0.9500 . ?
C4 C5 1.392(3) . ?
C4 H4 0.9500 . ?
C5 C6 1.459(2) . ?
C6 C7 1.398(3) . ?
C6 C11 1.403(2) . ?
C7 C8 1.383(3) . ?
C7 H7 0.9500 . ?
C8 C9 1.384(3) . ?
C8 H8 0.9500 . ?
C9 C10 1.393(3) . ?
C9 H9 0.9500 . ?
C10 C11 1.395(2) . ?
C10 H10 0.9500 . ?
C11 B1 1.616(3) . ?
C12 C17 1.419(2) . ?
C12 C13 1.422(2) . ?
C12 B1 1.641(2) . ?
C13 C14 1.396(2) . ?
C13 C18 1.521(2) . ?
C14 C15 1.383(3) . ?
C14 H14 0.9500 . ?
C15 C16 1.379(3) . ?
C15 C19 1.507(2) . ?
C16 C17 1.402(2) . ?
C16 H16 0.9500 . ?
C17 C20 1.523(2) . ?
C18 H18A 0.9800 . ?
C18 H18B 0.9800 . ?
C18 H18C 0.9800 . ?
C19 H19A 0.9800 . ?
C19 H19B 0.9800 . ?
C19 H19C 0.9800 . ?
C20 H20A 0.9800 . ?
C20 H20B 0.9800 . ?
C20 H20C 0.9800 . ?
C21 C26 1.539(2) . ?
C21 C22 1.540(2) . ?
C21 B1 1.658(3) . ?
C21 H21 1.0000 . ?
C22 C23 1.528(3) . ?
C22 H22A 0.9900 . ?
C22 H22B 0.9900 . ?
C23 C24 1.527(3) . ?
C23 H23A 0.9900 . ?
C23 H23B 0.9900 . ?
C24 C25 1.529(3) . ?
C24 H24A 0.9900 . ?
C24 H24B 0.9900 . ?
C25 C26 1.542(3) . ?
C25 H25A 0.9900 . ?
C25 H25B 0.9900 . ?
C26 H26A 0.9900 . ?
C26 H26B 0.9900 . ?

loop_
_geom_torsion_atom_site_label_1
_geom_torsion_atom_site_label_2
_geom_torsion_atom_site_label_3
_geom_torsion_atom_site_label_4
_geom_torsion
_geom_torsion_site_symmetry_1
_geom_torsion_site_symmetry_2
_geom_torsion_site_symmetry_3
_geom_torsion_site_symmetry_4
_geom_torsion_publ_flag
C5 N1 C1 C2 0.7(3) . . . . ?
B1 N1 C1 C2 -170.96(16) . . . . ?
N1 C1 C2 C3 0.2(3) . . . . ?
C1 C2 C3 C4 -0.5(3) . . . . ?
C2 C3 C4 C5 0.0(3) . . . . ?
C1 N1 C5 C4 -1.2(3) . . . . ?
B1 N1 C5 C4 171.63(16) . . . . ?
C1 N1 C5 C6 178.15(15) . . . . ?
B1 N1 C5 C6 -9.02(19) . . . . ?
C3 C4 C5 N1 0.9(3) . . . . ?
C3 C4 C5 C6 -178.35(19) . . . . ?
N1 C5 C6 C7 -172.85(17) . . . . ?
C4 C5 C6 C7 6.4(3) . . . . ?
N1 C5 C6 C11 4.4(2) . . . . ?
C4 C5 C6 C11 -176.36(19) . . . . ?
C11 C6 C7 C8 -0.7(3) . . . . ?
C5 C6 C7 C8 176.20(18) . . . . ?
C6 C7 C8 C9 0.2(3) . . . . ?
C7 C8 C9 C10 0.4(3) . . . . ?
C8 C9 C10 C11 -0.4(3) . . . . ?
C9 C10 C11 C6 -0.1(3) . . . . ?
C9 C10 C11 B1 -178.62(18) . . . . ?
C7 C6 C11 C10 0.6(3) . . . . ?
C5 C6 C11 C10 -176.69(16) . . . . ?
C7 C6 C11 B1 179.50(17) . . . . ?
C5 C6 C11 B1 2.2(2) . . . . ?
C17 C12 C13 C14 -7.2(2) . . . . ?
B1 C12 C13 C14 175.32(15) . . . . ?
C17 C12 C13 C18 169.83(16) . . . . ?
B1 C12 C13 C18 -7.6(2) . . . . ?
C12 C13 C14 C15 1.7(3) . . . . ?
C18 C13 C14 C15 -175.62(16) . . . . ?
C13 C14 C15 C16 3.4(3) . . . . ?
C13 C14 C15 C19 179.81(16) . . . . ?
C14 C15 C16 C17 -2.6(3) . . . . ?
C19 C15 C16 C17 -178.97(17) . . . . ?
C15 C16 C17 C12 -3.3(3) . . . . ?
C15 C16 C17 C20 173.33(17) . . . . ?
C13 C12 C17 C16 8.0(2) . . . . ?
B1 C12 C17 C16 -174.54(15) . . . . ?
C13 C12 C17 C20 -168.35(16) . . . . ?
B1 C12 C17 C20 9.1(3) . . . . ?
C26 C21 C22 C23 59.60(19) . . . . ?
B1 C21 C22 C23 -170.42(15) . . . . ?
C21 C22 C23 C24 -58.4(2) . . . . ?
C22 C23 C24 C25 53.5(2) . . . . ?
C23 C24 C25 C26 -52.3(2) . . . . ?
C22 C21 C26 C25 -57.31(19) . . . . ?
B1 C21 C26 C25 172.71(15) . . . . ?
C24 C25 C26 C21 55.1(2) . . . . ?
C10 C11 B1 N1 172.19(18) . . . . ?
C6 C11 B1 N1 -6.43(17) . . . . ?
C10 C11 B1 C12 54.4(3) . . . . ?
C6 C11 B1 C12 -124.19(15) . . . . ?
C10 C11 B1 C21 -81.4(2) . . . . ?
C6 C11 B1 C21 99.94(17) . . . . ?
C1 N1 B1 C11 -178.52(15) . . . . ?
C5 N1 B1 C11 9.27(16) . . . . ?
C1 N1 B1 C12 -60.0(2) . . . . ?
C5 N1 B1 C12 127.81(15) . . . . ?
C1 N1 B1 C21 66.05(19) . . . . ?
C5 N1 B1 C21 -106.16(15) . . . . ?
C17 C12 B1 C11 -96.67(19) . . . . ?
C13 C12 B1 C11 80.61(19) . . . . ?
C17 C12 B1 N1 155.55(15) . . . . ?
C13 C12 B1 N1 -27.2(2) . . . . ?
C17 C12 B1 C21 37.6(2) . . . . ?
C13 C12 B1 C21 -145.12(15) . . . . ?
C26 C21 B1 C11 -56.19(19) . . . . ?
C22 C21 B1 C11 177.72(14) . . . . ?
C26 C21 B1 N1 46.14(18) . . . . ?
C22 C21 B1 N1 -79.96(16) . . . . ?
C26 C21 B1 C12 169.43(14) . . . . ?
C22 C21 B1 C12 43.3(2) . . . . ?
